data_4064317
loop_
_publ_author_name
'Cui, Peng'
'Chen, Yaofeng'
'Li, Guangyu'
'Xia, Wei'

_publ_section_title
;
 Versatile Reactivities ofansa-Heteroborabenzene Divalent Ytterbium Amide
 toward Alkali-Metal Salts and the Generation of Heterometallic
 Ytterbium&#x2212;Alkali-Metal Boratabenzene Complexes
;
_journal_issue 7
_journal_name_full Organometallics
_journal_page_first 2012
_journal_paper_doi 10.1021/om200040z
_journal_volume 30
_journal_year 2011
_chemical_formula_sum 'C56 H98 B4 N2 Na2 O2 P2 Si4 Yb2'
_chemical_formula_weight 1440.96
_chemical_name_systematic
; 
 ? 
;
_space_group_IT_number 2
_symmetry_cell_setting triclinic
_symmetry_space_group_name_Hall '-P 1'
_symmetry_space_group_name_H-M 'P -1'
_atom_sites_solution_hydrogens geom
_atom_sites_solution_primary direct
_atom_sites_solution_secondary difmap
_audit_creation_method SHELXL-97
_cell_angle_alpha 87.946(4)
_cell_angle_beta 73.125(4)
_cell_angle_gamma 80.974(5)
_cell_formula_units_Z 1
_cell_length_a 9.744(2)
_cell_length_b 12.580(3)
_cell_length_c 15.503(4)
_cell_measurement_reflns_used 1977
_cell_measurement_temperature 293(2)
_cell_measurement_theta_max 23.79
_cell_measurement_theta_min 2.54
_cell_volume 1795.9(7)
_computing_cell_refinement 'Bruker SMART'
_computing_data_collection 'Bruker SMART'
_computing_data_reduction 'Bruker SHELXTL'
_computing_molecular_graphics 'Bruker SHELXTL'
_computing_publication_material 'Bruker SHELXTL'
_computing_structure_refinement 'SHELXL-97 (Sheldrick, 1997)'
_computing_structure_solution 'SHELXS-97 (Sheldrick, 1990)'
_diffrn_ambient_temperature 293(2)
_diffrn_measured_fraction_theta_full 0.977
_diffrn_measured_fraction_theta_max 0.977
_diffrn_measurement_device_type 'CCD area detector'
_diffrn_measurement_method 'phi and omega scans'
_diffrn_radiation_monochromator graphite
_diffrn_radiation_source 'fine-focus sealed tube'
_diffrn_radiation_type MoK\a
_diffrn_radiation_wavelength 0.71073
_diffrn_reflns_av_R_equivalents 0.0520
_diffrn_reflns_av_sigmaI/netI 0.1261
_diffrn_reflns_limit_h_max 11
_diffrn_reflns_limit_h_min -11
_diffrn_reflns_limit_k_max 15
_diffrn_reflns_limit_k_min -10
_diffrn_reflns_limit_l_max 18
_diffrn_reflns_limit_l_min -18
_diffrn_reflns_number 9221
_diffrn_reflns_theta_full 25.50
_diffrn_reflns_theta_max 25.50
_diffrn_reflns_theta_min 2.13
_exptl_absorpt_coefficient_mu 2.747
_exptl_absorpt_correction_T_max 1.0000
_exptl_absorpt_correction_T_min 0.5834
_exptl_absorpt_correction_type multi-scan
_exptl_absorpt_process_details sadabs
_exptl_crystal_colour black
_exptl_crystal_density_diffrn 1.332
_exptl_crystal_density_method 'not measured'
_exptl_crystal_description prismatic
_exptl_crystal_F_000 732
_exptl_crystal_size_max 0.427
_exptl_crystal_size_mid 0.369
_exptl_crystal_size_min 0.311
_refine_diff_density_max 1.706
_refine_diff_density_min -2.120
_refine_diff_density_rms 0.180
_refine_ls_extinction_method none
_refine_ls_goodness_of_fit_ref 0.943
_refine_ls_hydrogen_treatment constr
_refine_ls_matrix_type full
_refine_ls_number_parameters 405
_refine_ls_number_reflns 6525
_refine_ls_number_restraints 188
_refine_ls_restrained_S_all 0.956
_refine_ls_R_factor_all 0.1119
_refine_ls_R_factor_gt 0.0770
_refine_ls_shift/su_max 0.002
_refine_ls_shift/su_mean 0.000
_refine_ls_structure_factor_coef Fsqd
_refine_ls_weighting_details 'calc w=1/[\s^2^(Fo^2^)+(0.1111P)^2^+0.0000P] where P=(Fo^2^+2Fc^2^)/3'
_refine_ls_weighting_scheme calc
_refine_ls_wR_factor_gt 0.1799
_refine_ls_wR_factor_ref 0.2035
_reflns_number_gt 4048
_reflns_number_total 6525
_reflns_threshold_expression >2sigma(I)
_cod_data_source_file om200040z_si_001.cif
_cod_data_source_block cd29109
_cod_depositor_comments
;
The following automatic conversions were performed:

'_symmetry_cell_setting' value 'Triclinic' changed to 'triclinic'
according to /home/saulius/struct/CIF-dictionaries/cif_core.dic
dictionary named 'cif_core.dic' version 2.4.1 from 2010-06-29.

Automatic conversion script
Id: cif_fix_values 1715 2011-07-08 13:25:40Z adriana 

2024-02-02
Z value and formula fixed to values more according to usual
chemical conventions.                 miguel
;
_cod_original_formula_sum 'C28 H49 B2 N Na O P Si2 Yb'
_cod_original_formula_weight 720.48
_cod_original_formula_units_Z 2
_cod_original_sg_symbol_H-M P-1
_cod_database_code 4064317

loop_
_symmetry_equiv_pos_as_xyz
'x, y, z'
'-x, -y, -z'

loop_
_atom_site_label
_atom_site_type_symbol
_atom_site_fract_x
_atom_site_fract_y
_atom_site_fract_z
_atom_site_U_iso_or_equiv
_atom_site_adp_type
_atom_site_occupancy
_atom_site_symmetry_multiplicity
_atom_site_calc_flag
_atom_site_refinement_flags
_atom_site_disorder_assembly
_atom_site_disorder_group
Na Na 0.5213(3) 0.9556(2) 0.90202(14) 0.0852(8) Uani 1 1 d U . .
Yb Yb 0.57683(2) 0.887392(17) 0.552134(14) 0.05081(6) Uani 1 1 d U . .
B1 B 0.6012(8) 0.7732(5) 0.7281(4) 0.068(2) Uani 1 1 d . . .
C1 C 0.4460(7) 0.8233(5) 0.7443(4) 0.079(2) Uani 1 1 d . . .
H1 H 0.3732 0.7803 0.7598 0.095 Uiso 1 1 calc R . .
N1 N 0.4305(6) 0.8760(4) 1.0518(3) 0.0898(15) Uani 1 1 d U . .
O1 O 0.3661(3) 0.9554(3) 0.5192(2) 0.0627(10) Uani 1 1 d U . .
P1 P 0.64579(17) 0.57346(12) 0.64623(12) 0.0746(5) Uani 1 1 d . . .
Si1 Si 0.5526(3) 0.77013(17) 1.06116(14) 0.1170(9) Uani 1 1 d DU . .
B2 B 0.6917(7) 0.6525(5) 0.5359(5) 0.071(2) Uani 1 1 d . . .
C2 C 0.4108(7) 0.9320(5) 0.7364(4) 0.087(2) Uani 1 1 d . . .
H2 H 0.3139 0.9612 0.7456 0.105 Uiso 1 1 calc R . .
Si2 Si 0.2493(3) 0.8739(2) 1.07647(16) 0.1348(9) Uani 1 1 d DU . .
C3 C 0.5138(8) 1.0003(5) 0.7153(4) 0.096(3) Uani 1 1 d . . .
H3 H 0.4849 1.0739 0.7113 0.115 Uiso 1 1 calc R . .
C4 C 0.6572(7) 0.9606(5) 0.7003(3) 0.081(2) Uani 1 1 d . . .
H4 H 0.7231 1.0091 0.6842 0.098 Uiso 1 1 calc R . .
C5 C 0.7118(7) 0.8527(5) 0.7075(4) 0.081(2) Uani 1 1 d . . .
H5 H 0.8100 0.8297 0.7003 0.097 Uiso 1 1 calc R . .
C6 C 0.6627(7) 0.6456(4) 0.7342(4) 0.080(2) Uani 1 1 d . . .
H6A H 0.6092 0.6173 0.7909 0.096 Uiso 1 1 calc R . .
H6B H 0.7641 0.6371 0.7327 0.096 Uiso 1 1 calc R . .
C7 C 0.4627(7) 0.5427(5) 0.6788(6) 0.116(3) Uani 1 1 d . . .
H7A H 0.4088 0.5783 0.7349 0.175 Uiso 1 1 calc R . .
H7B H 0.4653 0.4664 0.6857 0.175 Uiso 1 1 calc R . .
H7C H 0.4169 0.5671 0.6330 0.175 Uiso 1 1 calc R . .
C8 C 0.7657(8) 0.4450(5) 0.6338(5) 0.106(3) Uani 1 1 d . . .
H8A H 0.8647 0.4569 0.6109 0.159 Uiso 1 1 calc R . .
H8B H 0.7440 0.3997 0.5925 0.159 Uiso 1 1 calc R . .
H8C H 0.7517 0.4107 0.6914 0.159 Uiso 1 1 calc R . .
C9 C 0.8239(6) 0.7029(4) 0.5047(4) 0.0699(19) Uani 1 1 d . . .
H9 H 0.8922 0.6951 0.5366 0.084 Uiso 1 1 calc R . .
C10 C 0.8432(7) 0.7625(5) 0.4260(4) 0.080(2) Uani 1 1 d . . .
H10 H 0.9294 0.7907 0.4045 0.096 Uiso 1 1 calc R . .
C11 C 0.7443(7) 0.7828(5) 0.3779(4) 0.082(2) Uani 1 1 d . . .
H11 H 0.7622 0.8261 0.3272 0.098 Uiso 1 1 calc R . .
C12 C 0.6150(7) 0.7375(5) 0.4058(4) 0.085(2) Uani 1 1 d . . .
H12 H 0.5486 0.7505 0.3726 0.102 Uiso 1 1 calc R . .
C13 C 0.5850(6) 0.6734(4) 0.4825(4) 0.0732(19) Uani 1 1 d . . .
H13 H 0.4994 0.6440 0.5001 0.088 Uiso 1 1 calc R . .
C14 C 0.2337(7) 0.9171(6) 0.5384(5) 0.1036(18) Uani 1 1 d U . .
C15 C 0.1233(6) 0.9493(5) 0.6202(5) 0.097(3) Uani 1 1 d . . .
H15A H 0.1629 0.9361 0.6702 0.145 Uiso 1 1 calc R . .
H15B H 0.0451 0.9088 0.6275 0.145 Uiso 1 1 calc R . .
H15C H 0.0877 1.0246 0.6180 0.145 Uiso 1 1 calc R . .
C16 C 0.2222(6) 0.8372(5) 0.4760(5) 0.088(2) Uani 1 1 d . . .
H16A H 0.2827 0.8494 0.4166 0.132 Uiso 1 1 calc R . .
H16B H 0.1232 0.8432 0.4750 0.132 Uiso 1 1 calc R . .
H16C H 0.2531 0.7664 0.4952 0.132 Uiso 1 1 calc R . .
C17 C 0.6985(12) 0.7827(13) 0.9624(7) 0.134(3) Uani 0.504(4) 1 d PDU A 1
H17A H 0.6602 0.8064 0.9133 0.201 Uiso 0.504(4) 1 calc PR A 1
H17B H 0.7592 0.7142 0.9473 0.201 Uiso 0.504(4) 1 calc PR A 1
H17C H 0.7546 0.8342 0.9733 0.201 Uiso 0.504(4) 1 calc PR A 1
C17' C 0.7089(8) 0.8140(10) 1.0885(8) 0.110(2) Uani 0.496(4) 1 d PDU A 2
H17D H 0.7674 0.8459 1.0363 0.165 Uiso 0.496(4) 1 calc PR A 2
H17E H 0.7664 0.7528 1.1063 0.165 Uiso 0.496(4) 1 calc PR A 2
H17F H 0.6737 0.8658 1.1369 0.165 Uiso 0.496(4) 1 calc PR A 2
C18 C 0.6109(13) 0.7618(18) 1.1585(6) 0.180(3) Uani 0.504(4) 1 d PDU A 1
H18A H 0.6547 0.8239 1.1627 0.269 Uiso 0.504(4) 1 calc PR A 1
H18B H 0.6807 0.6980 1.1554 0.269 Uiso 0.504(4) 1 calc PR A 1
H18C H 0.5292 0.7589 1.2107 0.269 Uiso 0.504(4) 1 calc PR A 1
C18' C 0.4985(16) 0.7058(10) 1.1702(6) 0.109(3) Uani 0.496(4) 1 d PDU A 2
H18D H 0.3945 0.7149 1.1921 0.163 Uiso 0.496(4) 1 calc PR A 2
H18E H 0.5359 0.7380 1.2120 0.163 Uiso 0.496(4) 1 calc PR A 2
H18F H 0.5366 0.6304 1.1639 0.163 Uiso 0.496(4) 1 calc PR A 2
C19 C 0.4999(14) 0.6483(7) 1.0304(11) 0.155(3) Uani 0.504(4) 1 d PDU A 1
H19A H 0.3980 0.6605 1.0357 0.232 Uiso 0.504(4) 1 calc PR A 1
H19B H 0.5198 0.5913 1.0699 0.232 Uiso 0.504(4) 1 calc PR A 1
H19C H 0.5539 0.6286 0.9693 0.232 Uiso 0.504(4) 1 calc PR A 1
C19' C 0.6421(17) 0.6657(8) 0.9776(7) 0.120(3) Uani 0.496(4) 1 d PDU A 2
H19D H 0.6824 0.6980 0.9207 0.180 Uiso 0.496(4) 1 calc PR A 2
H19E H 0.5730 0.6218 0.9718 0.180 Uiso 0.496(4) 1 calc PR A 2
H19F H 0.7184 0.6219 0.9961 0.180 Uiso 0.496(4) 1 calc PR A 2
C20 C 0.1765(14) 0.8023(9) 1.1806(6) 0.106(3) Uani 0.504(4) 1 d PDU A 1
H20A H 0.0860 0.7812 1.1804 0.160 Uiso 0.504(4) 1 calc PR A 1
H20B H 0.1609 0.8487 1.2315 0.160 Uiso 0.504(4) 1 calc PR A 1
H20C H 0.2443 0.7394 1.1845 0.160 Uiso 0.504(4) 1 calc PR A 1
C20' C 0.1177(15) 0.8726(17) 1.1839(7) 0.164(3) Uani 0.496(4) 1 d PDU A 2
H20D H 0.1350 0.9219 1.2240 0.246 Uiso 0.496(4) 1 calc PR A 2
H20E H 0.1251 0.8013 1.2082 0.246 Uiso 0.496(4) 1 calc PR A 2
H20F H 0.0223 0.8938 1.1773 0.246 Uiso 0.496(4) 1 calc PR A 2
C21 C 0.1387(16) 1.0011(8) 1.1288(11) 0.162(3) Uani 0.504(4) 1 d PDU A 1
H21A H 0.1921 1.0355 1.1600 0.244 Uiso 0.504(4) 1 calc PR A 1
H21B H 0.0502 0.9859 1.1708 0.244 Uiso 0.504(4) 1 calc PR A 1
H21C H 0.1165 1.0480 1.0829 0.244 Uiso 0.504(4) 1 calc PR A 1
C21' C 0.1922(13) 0.9205(14) 0.9780(6) 0.148(2) Uani 0.496(4) 1 d PDU A 2
H21D H 0.2140 0.9919 0.9634 0.221 Uiso 0.496(4) 1 calc PR A 2
H21E H 0.0896 0.9211 0.9907 0.221 Uiso 0.496(4) 1 calc PR A 2
H21F H 0.2428 0.8730 0.9279 0.221 Uiso 0.496(4) 1 calc PR A 2
C22 C 0.1595(10) 0.8249(11) 1.0044(7) 0.137(3) Uani 0.504(4) 1 d PDU A 1
H22A H 0.1859 0.8590 0.9468 0.206 Uiso 0.504(4) 1 calc PR A 1
H22B H 0.0564 0.8409 1.0309 0.206 Uiso 0.504(4) 1 calc PR A 1
H22C H 0.1879 0.7484 0.9968 0.206 Uiso 0.504(4) 1 calc PR A 1
C22' C 0.2516(19) 0.7347(7) 1.0401(11) 0.162(3) Uani 0.496(4) 1 d PDU A 2
H22D H 0.2697 0.7325 0.9759 0.243 Uiso 0.496(4) 1 calc PR A 2
H22E H 0.1594 0.7124 1.0689 0.243 Uiso 0.496(4) 1 calc PR A 2
H22F H 0.3267 0.6872 1.0567 0.243 Uiso 0.496(4) 1 calc PR A 2
C23 C 0.0676(10) 0.6167(5) 0.8544(5) 0.149(3) Uani 1 1 d DU . .
H23 H 0.0601 0.6539 0.9068 0.179 Uiso 1 1 calc R . .
C24 C 0.0754(12) 0.5047(6) 0.8592(5) 0.201(3) Uani 1 1 d DU . .
H24 H 0.0770 0.4661 0.9113 0.241 Uiso 1 1 calc R . .
C25 C 0.0806(9) 0.4569(6) 0.7793(4) 0.144(3) Uani 1 1 d DU . .
H25 H 0.0729 0.3842 0.7791 0.172 Uiso 1 1 calc R . .
C26 C 0.0963(8) 0.5117(5) 0.7019(5) 0.128(3) Uani 1 1 d DU . .
H26 H 0.1133 0.4739 0.6484 0.154 Uiso 1 1 calc R . .
C27 C 0.0881(8) 0.6212(5) 0.6992(4) 0.125(2) Uani 1 1 d DU . .
H27 H 0.0945 0.6577 0.6452 0.150 Uiso 1 1 calc R . .
C28 C 0.0703(8) 0.6761(6) 0.7771(4) 0.128(3) Uani 1 1 d DU . .
H28 H 0.0603 0.7508 0.7781 0.154 Uiso 1 1 calc R . .

loop_
_atom_site_aniso_label
_atom_site_aniso_U_11
_atom_site_aniso_U_22
_atom_site_aniso_U_33
_atom_site_aniso_U_23
_atom_site_aniso_U_13
_atom_site_aniso_U_12
Na 0.1086(15) 0.0916(15) 0.0597(11) 0.0099(11) -0.0275(11) -0.0234(13)
Yb 0.06439(11) 0.04301(10) 0.04754(9) -0.00388(8) -0.01862(8) -0.00999(9)
B1 0.088(4) 0.045(3) 0.068(4) 0.000(3) -0.016(3) -0.010(3)
C1 0.095(4) 0.074(4) 0.062(3) -0.009(3) -0.012(3) -0.015(3)
N1 0.119(2) 0.094(3) 0.067(2) 0.007(2) -0.036(2) -0.030(2)
O1 0.0647(13) 0.0661(19) 0.0652(19) -0.0083(16) -0.0198(14) -0.0296(13)
P1 0.0807(9) 0.0526(8) 0.0927(10) 0.0051(8) -0.0279(8) -0.0126(7)
Si1 0.1576(16) 0.0793(12) 0.0943(13) 0.0016(11) -0.0088(12) -0.0116(12)
B2 0.087(4) 0.045(3) 0.081(4) -0.022(3) -0.028(3) -0.003(3)
C2 0.108(4) 0.080(4) 0.068(3) -0.021(3) -0.033(3) 0.026(4)
Si2 0.1401(14) 0.1576(17) 0.1303(15) 0.0332(14) -0.0549(12) -0.0704(13)
C3 0.150(6) 0.065(4) 0.071(4) -0.008(3) -0.032(4) -0.009(4)
C4 0.148(5) 0.065(3) 0.043(2) 0.007(2) -0.035(3) -0.037(3)
C5 0.100(4) 0.079(4) 0.064(3) -0.002(3) -0.019(3) -0.018(3)
C6 0.102(4) 0.055(3) 0.064(3) 0.012(3) -0.008(3) 0.012(3)
C7 0.097(4) 0.067(4) 0.192(7) 0.028(4) -0.049(5) -0.023(4)
C8 0.119(5) 0.078(4) 0.121(5) -0.003(4) -0.043(4) -0.001(4)
C9 0.080(3) 0.047(3) 0.080(3) -0.009(3) -0.026(3) 0.008(3)
C10 0.080(3) 0.087(4) 0.067(3) -0.005(3) -0.010(3) -0.016(3)
C11 0.115(4) 0.071(4) 0.056(3) 0.017(3) -0.031(3) 0.004(3)
C12 0.120(4) 0.062(3) 0.080(3) -0.027(3) -0.041(3) -0.003(3)
C13 0.090(3) 0.063(3) 0.077(3) -0.010(3) -0.032(3) -0.021(3)
C14 0.0836(19) 0.130(3) 0.097(3) -0.039(3) -0.001(3) -0.0542(18)
C15 0.061(3) 0.093(4) 0.127(5) 0.013(4) -0.007(4) -0.026(3)
C16 0.076(3) 0.073(3) 0.129(5) 0.007(3) -0.036(3) -0.039(3)
C17 0.133(5) 0.133(5) 0.134(5) 0.002(4) -0.041(4) -0.013(4)
C17' 0.118(3) 0.091(4) 0.102(4) 0.002(3) -0.015(3) 0.006(3)
C18 0.182(5) 0.181(5) 0.175(5) 0.006(4) -0.055(4) -0.016(4)
C18' 0.115(5) 0.109(5) 0.107(5) 0.006(4) -0.039(3) -0.019(4)
C19 0.160(5) 0.147(4) 0.162(5) -0.010(3) -0.044(4) -0.037(3)
C19' 0.122(5) 0.114(4) 0.116(4) -0.010(3) -0.024(3) -0.007(3)
C20 0.104(5) 0.100(5) 0.108(5) 0.000(4) -0.022(3) -0.008(4)
C20' 0.162(5) 0.171(5) 0.153(3) 0.003(3) -0.036(3) -0.026(4)
C21 0.158(5) 0.177(4) 0.160(5) 0.004(4) -0.054(4) -0.035(4)
C21' 0.141(5) 0.162(4) 0.146(3) 0.001(3) -0.055(3) -0.018(4)
C22 0.137(5) 0.140(5) 0.139(5) -0.009(4) -0.044(4) -0.020(4)
C22' 0.164(5) 0.161(3) 0.162(4) 0.002(3) -0.048(4) -0.026(4)
C23 0.153(4) 0.150(4) 0.138(4) -0.022(4) -0.035(3) -0.015(3)
C24 0.205(5) 0.200(5) 0.192(5) 0.008(4) -0.051(4) -0.029(4)
C25 0.146(4) 0.123(4) 0.157(4) -0.002(4) -0.037(3) -0.016(3)
C26 0.116(4) 0.139(4) 0.128(4) -0.025(3) -0.031(3) -0.019(3)
C27 0.109(4) 0.137(4) 0.124(4) 0.024(3) -0.033(3) -0.008(3)
C28 0.113(4) 0.120(4) 0.156(4) -0.008(3) -0.039(3) -0.024(3)

loop_
_atom_type_symbol
_atom_type_description
_atom_type_scat_dispersion_real
_atom_type_scat_dispersion_imag
_atom_type_scat_source
C C 0.0033 0.0016 'International Tables Vol C Tables 4.2.6.8 and 6.1.1.4'
H H 0.0000 0.0000 'International Tables Vol C Tables 4.2.6.8 and 6.1.1.4'
B B 0.0013 0.0007 'International Tables Vol C Tables 4.2.6.8 and 6.1.1.4'
N N 0.0061 0.0033 'International Tables Vol C Tables 4.2.6.8 and 6.1.1.4'
O O 0.0106 0.0060 'International Tables Vol C Tables 4.2.6.8 and 6.1.1.4'
Si Si 0.0817 0.0704 'International Tables Vol C Tables 4.2.6.8 and 6.1.1.4'
P P 0.1023 0.0942 'International Tables Vol C Tables 4.2.6.8 and 6.1.1.4'
Yb Yb -0.3850 5.5486 'International Tables Vol C Tables 4.2.6.8 and 6.1.1.4'
Na Na 0.0362 0.0249 'International Tables Vol C Tables 4.2.6.8 and 6.1.1.4'

loop_
_geom_angle_atom_site_label_1
_geom_angle_atom_site_label_2
_geom_angle_atom_site_label_3
_geom_angle
_geom_angle_site_symmetry_1
_geom_angle_site_symmetry_3
N1 Na N1 99.27(18) 2_677 .
N1 Na C3 102.3(2) 2_677 .
N1 Na C3 152.2(2) . .
N1 Na C4 101.24(18) 2_677 .
N1 Na C4 157.53(19) . .
C3 Na C4 26.34(19) . .
N1 Na C2 123.48(19) 2_677 .
N1 Na C2 126.0(2) . .
C3 Na C2 26.27(19) . .
C4 Na C2 45.81(18) . .
N1 Na Na 50.35(13) 2_677 2_677
N1 Na Na 48.91(15) . 2_677
C3 Na Na 148.50(18) . 2_677
C4 Na Na 150.44(19) . 2_677
C2 Na Na 151.66(17) . 2_677
N1 Na Si2 27.57(13) 2_677 2_677
N1 Na Si2 106.62(17) . 2_677
C3 Na Si2 100.59(17) . 2_677
C4 Na Si2 87.89(15) . 2_677
C2 Na Si2 126.72(15) . 2_677
Na Na Si2 63.01(10) 2_677 2_677
N1 Na Si1 26.42(14) 2_677 2_677
N1 Na Si1 105.16(14) . 2_677
C3 Na Si1 87.28(15) . 2_677
C4 Na Si1 97.29(13) . 2_677
C2 Na Si1 102.06(14) . 2_677
Na Na Si1 61.33(9) 2_677 2_677
Si2 Na Si1 51.49(7) 2_677 2_677
O1 Yb O1 78.37(13) . 2_676
O1 Yb C3 96.42(18) . .
O1 Yb C3 87.08(16) 2_676 .
O1 Yb C4 123.56(15) . .
O1 Yb C4 87.52(15) 2_676 .
C3 Yb C4 27.8(2) . .
O1 Yb C2 85.10(16) . .
O1 Yb C2 109.89(15) 2_676 .
C3 Yb C2 28.1(2) . .
C4 Yb C2 49.18(19) . .
O1 Yb C12 83.98(16) . .
O1 Yb C12 104.17(14) 2_676 .
C3 Yb C12 168.55(18) . .
C4 Yb C12 152.08(18) . .
C2 Yb C12 141.16(19) . .
O1 Yb C13 93.36(15) . .
O1 Yb C13 131.77(14) 2_676 .
C3 Yb C13 141.14(17) . .
C4 Yb C13 132.85(16) . .
C2 Yb C13 116.68(17) . .
C12 Yb C13 27.75(16) . .
O1 Yb C11 99.79(15) . .
O1 Yb C11 85.04(14) 2_676 .
C3 Yb C11 160.1(2) . .
C4 Yb C11 133.35(19) . .
C2 Yb C11 165.00(17) . .
C12 Yb C11 27.86(18) . .
C13 Yb C11 49.24(16) . .
O1 Yb B2 121.50(18) . .
O1 Yb B2 138.77(14) 2_676 .
C3 Yb B2 121.7(2) . .
C4 Yb B2 104.88(19) . .
C2 Yb B2 107.68(18) . .
C12 Yb B2 50.17(19) . .
C13 Yb B2 29.3(2) . .
C11 Yb B2 57.67(17) . .
O1 Yb C10 126.34(15) . .
O1 Yb C10 90.46(14) 2_676 .
C3 Yb C10 135.7(2) . .
C4 Yb C10 107.87(18) . .
C2 Yb C10 146.24(18) . .
C12 Yb C10 47.94(19) . .
C13 Yb C10 56.60(17) . .
C11 Yb C10 26.57(18) . .
B2 Yb C10 48.34(17) . .
O1 Yb C9 141.39(15) . .
O1 Yb C9 113.38(13) 2_676 .
C3 Yb C9 119.99(19) . .
C4 Yb C9 94.38(17) . .
C2 Yb C9 120.65(17) . .
C12 Yb C9 57.74(18) . .
C13 Yb C9 50.58(17) . .
C11 Yb C9 48.39(16) . .
B2 Yb C9 28.44(17) . .
C10 Yb C9 26.73(15) . .
O1 Yb C1 98.20(15) . .
O1 Yb C1 135.40(14) 2_676 .
C3 Yb C1 48.75(18) . .
C4 Yb C1 57.11(18) . .
C2 Yb C1 26.70(16) . .
C12 Yb C1 119.82(17) . .
C13 Yb C1 92.66(16) . .
C11 Yb C1 138.44(16) . .
B2 Yb C1 81.00(17) . .
C10 Yb C1 123.69(16) . .
C9 Yb C1 96.96(15) . .
C1 B1 C5 115.4(5) . .
C1 B1 C6 126.8(6) . .
C5 B1 C6 117.8(6) . .
C1 B1 Yb 73.1(3) . .
C5 B1 Yb 74.0(3) . .
C6 B1 Yb 124.1(4) . .
C2 C1 B1 120.2(6) . .
C2 C1 Yb 70.7(3) . .
B1 C1 Yb 78.6(3) . .
C2 C1 H1 119.9 . .
B1 C1 H1 119.9 . .
Yb C1 H1 122.0 . .
Si1 N1 Si2 124.4(4) . .
Si1 N1 Na 113.6(3) . 2_677
Si2 N1 Na 111.2(3) . 2_677
Si1 N1 Na 107.8(2) . .
Si2 N1 Na 110.3(3) . .
Na N1 Na 80.73(18) 2_677 .
C14 O1 Yb 131.1(4) . .
C14 O1 Yb 127.3(4) . 2_676
Yb O1 Yb 101.63(13) . 2_676
C6 P1 C7 106.9(3) . .
C6 P1 C8 109.4(3) . .
C7 P1 C8 106.4(3) . .
C6 P1 B2 110.8(3) . .
C7 P1 B2 113.0(4) . .
C8 P1 B2 110.0(3) . .
N1 Si1 C18 117.8(6) . .
N1 Si1 C17 101.5(5) . .
C18 Si1 C17 111.4(6) . .
N1 Si1 C19' 126.9(5) . .
C18 Si1 C19' 115.2(8) . .
C17 Si1 C19' 54.2(7) . .
N1 Si1 C19 109.5(5) . .
C18 Si1 C19 115.4(9) . .
C17 Si1 C19 98.6(7) . .
C19' Si1 C19 46.7(6) . .
N1 Si1 C18' 111.9(5) . .
C18 Si1 C18' 44.7(7) . .
C17 Si1 C18' 145.5(6) . .
C19' Si1 C18' 107.7(5) . .
C19 Si1 C18' 78.8(7) . .
N1 Si1 C17' 111.1(4) . .
C18 Si1 C17' 46.7(6) . .
C17 Si1 C17' 68.1(6) . .
C19' Si1 C17' 101.9(6) . .
C19 Si1 C17' 139.1(6) . .
C18' Si1 C17' 91.2(6) . .
N1 Si1 Na 40.0(2) . 2_677
C18 Si1 Na 86.5(7) . 2_677
C17 Si1 Na 92.2(5) . 2_677
C19' Si1 Na 144.2(4) . 2_677
C19 Si1 Na 149.4(4) . 2_677
C18' Si1 Na 107.6(4) . 2_677
C17' Si1 Na 71.5(4) . 2_677
C9 B2 C13 117.3(6) . .
C9 B2 P1 122.5(5) . .
C13 B2 P1 119.9(5) . .
C9 B2 Yb 76.8(3) . .
C13 B2 Yb 72.9(3) . .
P1 B2 Yb 115.4(3) . .
C1 C2 C3 122.6(6) . .
C1 C2 Yb 82.6(3) . .
C3 C2 Yb 73.3(3) . .
C1 C2 Na 86.9(4) . .
C3 C2 Na 70.8(4) . .
Yb C2 Na 128.6(2) . .
C1 C2 H2 118.7 . .
C3 C2 H2 118.7 . .
Yb C2 H2 115.6 . .
Na C2 H2 113.5 . .
N1 Si2 C22 125.9(4) . .
N1 Si2 C20' 129.2(6) . .
C22 Si2 C20' 101.7(7) . .
N1 Si2 C21' 108.0(5) . .
C22 Si2 C21' 42.7(7) . .
C20' Si2 C21' 119.9(6) . .
N1 Si2 C20 113.2(5) . .
C22 Si2 C20 100.8(6) . .
C20' Si2 C20 31.1(7) . .
C21' Si2 C20 137.3(7) . .
N1 Si2 C21 112.8(6) . .
C22 Si2 C21 107.7(7) . .
C20' Si2 C21 59.8(8) . .
C21' Si2 C21 84.3(7) . .
C20 Si2 C21 90.0(6) . .
N1 Si2 C22' 99.9(6) . .
C22 Si2 C22' 49.5(7) . .
C20' Si2 C22' 98.1(9) . .
C21' Si2 C22' 87.6(8) . .
C20 Si2 C22' 74.8(6) . .
C21 Si2 C22' 147.2(8) . .
N1 Si2 Na 41.2(2) . 2_677
C22 Si2 Na 146.2(4) . 2_677
C20' Si2 Na 106.2(6) . 2_677
C21' Si2 Na 105.2(6) . 2_677
C20 Si2 Na 113.0(5) . 2_677
C21 Si2 Na 71.6(5) . 2_677
C22' Si2 Na 141.0(6) . 2_677
C4 C3 C2 120.6(6) . .
C4 C3 Yb 78.2(4) . .
C2 C3 Yb 78.5(4) . .
C4 C3 Na 79.9(4) . .
C2 C3 Na 82.9(4) . .
Yb C3 Na 138.4(2) . .
C4 C3 H3 119.7 . .
C2 C3 H3 119.7 . .
Yb C3 H3 114.0 . .
Na C3 H3 107.5 . .
C3 C4 C5 124.5(6) . .
C3 C4 Yb 74.0(4) . .
C5 C4 Yb 84.3(4) . .
C3 C4 Na 73.7(3) . .
C5 C4 Na 86.0(3) . .
Yb C4 Na 132.3(2) . .
C3 C4 H4 117.8 . .
C5 C4 H4 117.8 . .
Yb C4 H4 113.8 . .
Na C4 H4 112.1 . .
C4 C5 B1 116.6(6) . .
C4 C5 Yb 68.7(4) . .
B1 C5 Yb 76.9(4) . .
C4 C5 H5 121.7 . .
B1 C5 H5 121.7 . .
Yb C5 H5 124.1 . .
B1 C6 P1 111.2(4) . .
B1 C6 H6A 109.4 . .
P1 C6 H6A 109.4 . .
B1 C6 H6B 109.4 . .
P1 C6 H6B 109.4 . .
H6A C6 H6B 108.0 . .
P1 C7 H7A 109.5 . .
P1 C7 H7B 109.5 . .
H7A C7 H7B 109.5 . .
P1 C7 H7C 109.5 . .
H7A C7 H7C 109.5 . .
H7B C7 H7C 109.5 . .
P1 C8 H8A 109.5 . .
P1 C8 H8B 109.5 . .
H8A C8 H8B 109.5 . .
P1 C8 H8C 109.5 . .
H8A C8 H8C 109.5 . .
H8B C8 H8C 109.5 . .
C10 C9 B2 117.8(6) . .
C10 C9 Yb 76.3(3) . .
B2 C9 Yb 74.7(3) . .
C10 C9 H9 121.1 . .
B2 C9 H9 121.1 . .
Yb C9 H9 118.9 . .
C11 C10 C9 124.7(6) . .
C11 C10 Yb 74.6(3) . .
C9 C10 Yb 76.9(3) . .
C11 C10 H10 117.7 . .
C9 C10 H10 117.7 . .
Yb C10 H10 122.0 . .
C10 C11 C12 119.5(5) . .
C10 C11 Yb 78.8(3) . .
C12 C11 Yb 74.2(3) . .
C10 C11 H11 120.2 . .
C12 C11 H11 120.2 . .
Yb C11 H11 117.5 . .
C13 C12 C11 121.2(6) . .
C13 C12 Yb 76.6(3) . .
C11 C12 Yb 77.9(4) . .
C13 C12 H12 119.4 . .
C11 C12 H12 119.4 . .
Yb C12 H12 116.6 . .
C12 C13 B2 119.4(6) . .
C12 C13 Yb 75.6(3) . .
B2 C13 Yb 77.8(3) . .
C12 C13 H13 120.3 . .
B2 C13 H13 120.3 . .
Yb C13 H13 117.2 . .
O1 C14 C15 119.6(6) . .
O1 C14 C16 116.6(5) . .
C15 C14 C16 123.5(6) . .
C14 C15 H15A 109.5 . .
C14 C15 H15B 109.5 . .
H15A C15 H15B 109.5 . .
C14 C15 H15C 109.5 . .
H15A C15 H15C 109.5 . .
H15B C15 H15C 109.5 . .
C14 C16 H16A 109.5 . .
C14 C16 H16B 109.5 . .
H16A C16 H16B 109.5 . .
C14 C16 H16C 109.5 . .
H16A C16 H16C 109.5 . .
H16B C16 H16C 109.5 . .
Si1 C17 H17A 109.5 . .
Si1 C17 H17B 109.5 . .
Si1 C17 H17C 109.5 . .
Si1 C17' H17D 109.5 . .
Si1 C17' H17E 109.5 . .
H17D C17' H17E 109.5 . .
Si1 C17' H17F 109.5 . .
H17D C17' H17F 109.5 . .
H17E C17' H17F 109.5 . .
Si1 C18 H18A 109.5 . .
Si1 C18 H18B 109.5 . .
Si1 C18 H18C 109.5 . .
Si1 C18' H18D 109.5 . .
Si1 C18' H18E 109.5 . .
H18D C18' H18E 109.5 . .
Si1 C18' H18F 109.5 . .
H18D C18' H18F 109.5 . .
H18E C18' H18F 109.5 . .
Si1 C19 H19A 109.5 . .
Si1 C19 H19B 109.5 . .
Si1 C19 H19C 109.5 . .
Si1 C19' H19D 109.5 . .
Si1 C19' H19E 109.5 . .
H19D C19' H19E 109.5 . .
Si1 C19' H19F 109.5 . .
H19D C19' H19F 109.5 . .
H19E C19' H19F 109.5 . .
Si2 C20 H20A 109.5 . .
Si2 C20 H20B 109.5 . .
Si2 C20 H20C 109.5 . .
Si2 C20' H20D 109.5 . .
Si2 C20' H20E 109.5 . .
H20D C20' H20E 109.5 . .
Si2 C20' H20F 109.5 . .
H20D C20' H20F 109.5 . .
H20E C20' H20F 109.5 . .
Si2 C21 H21A 109.5 . .
Si2 C21 H21B 109.5 . .
Si2 C21 H21C 109.5 . .
Si2 C21' H21D 109.5 . .
Si2 C21' H21E 109.5 . .
H21D C21' H21E 109.5 . .
Si2 C21' H21F 109.5 . .
H21D C21' H21F 109.5 . .
H21E C21' H21F 109.5 . .
Si2 C22 H22A 109.5 . .
Si2 C22 H22B 109.5 . .
Si2 C22 H22C 109.5 . .
Si2 C22' H22D 109.5 . .
Si2 C22' H22E 109.5 . .
H22D C22' H22E 109.5 . .
Si2 C22' H22F 109.5 . .
H22D C22' H22F 109.5 . .
H22E C22' H22F 109.5 . .
C28 C23 C24 124.5(7) . .
C28 C23 H23 117.7 . .
C24 C23 H23 117.7 . .
C25 C24 C23 113.7(7) . .
C25 C24 H24 123.2 . .
C23 C24 H24 123.2 . .
C26 C25 C24 122.4(7) . .
C26 C25 H25 118.8 . .
C24 C25 H25 118.8 . .
C25 C26 C27 122.1(7) . .
C25 C26 H26 119.0 . .
C27 C26 H26 119.0 . .
C28 C27 C26 118.9(6) . .
C28 C27 H27 120.6 . .
C26 C27 H27 120.6 . .
C27 C28 C23 117.8(7) . .
C27 C28 H28 121.1 . .
C23 C28 H28 121.1 . .

loop_
_geom_bond_atom_site_label_1
_geom_bond_atom_site_label_2
_geom_bond_distance
_geom_bond_site_symmetry_2
Na N1 2.417(6) 2_677
Na N1 2.469(5) .
Na C3 2.949(7) .
Na C4 3.024(5) .
Na C2 3.098(7) .
Na Na 3.165(5) 2_677
Na Si2 3.420(4) 2_677
Na Si1 3.446(3) 2_677
Yb O1 2.288(3) .
Yb O1 2.297(3) 2_676
Yb C3 2.806(6) .
Yb C4 2.857(6) .
Yb C2 2.871(5) .
Yb C12 2.905(6) .
Yb C13 2.918(6) .
Yb C11 2.951(5) .
Yb B2 2.983(6) .
Yb C10 3.003(5) .
Yb C9 3.011(5) .
Yb C1 3.016(5) .
B1 C1 1.496(9) .
B1 C5 1.543(10) .
B1 C6 1.633(8) .
C1 C2 1.367(8) .
C1 H1 0.9300 .
N1 Si1 1.673(6) .
N1 Si2 1.698(6) .
N1 Na 2.417(6) 2_677
O1 C14 1.395(7) .
O1 Yb 2.297(3) 2_676
P1 C6 1.725(7) .
P1 C7 1.807(7) .
P1 C8 1.820(6) .
P1 B2 1.921(7) .
Si1 C18 1.755(10) .
Si1 C17 1.784(10) .
Si1 C19' 1.808(9) .
Si1 C19 1.811(11) .
Si1 C18' 1.819(9) .
Si1 C17' 1.860(10) .
Si1 Na 3.446(3) 2_677
B2 C9 1.472(9) .
B2 C13 1.495(10) .
C2 C3 1.382(10) .
C2 H2 0.9300 .
Si2 C22 1.783(11) .
Si2 C20' 1.784(10) .
Si2 C21' 1.820(10) .
Si2 C20 1.831(9) .
Si2 C21 1.851(10) .
Si2 C22' 1.854(10) .
Si2 Na 3.420(4) 2_677
C3 C4 1.363(10) .
C3 H3 0.9300 .
C4 C5 1.391(8) .
C4 H4 0.9300 .
C5 H5 0.9300 .
C6 H6A 0.9700 .
C6 H6B 0.9700 .
C7 H7A 0.9600 .
C7 H7B 0.9600 .
C7 H7C 0.9600 .
C8 H8A 0.9600 .
C8 H8B 0.9600 .
C8 H8C 0.9600 .
C9 C10 1.390(8) .
C9 H9 0.9300 .
C10 C11 1.369(9) .
C10 H10 0.9300 .
C11 C12 1.411(9) .
C11 H11 0.9300 .
C12 C13 1.396(8) .
C12 H12 0.9300 .
C13 H13 0.9300 .
C14 C15 1.427(8) .
C14 C16 1.459(10) .
C15 H15A 0.9600 .
C15 H15B 0.9600 .
C15 H15C 0.9600 .
C16 H16A 0.9600 .
C16 H16B 0.9600 .
C16 H16C 0.9600 .
C17 H17A 0.9600 .
C17 H17B 0.9600 .
C17 H17C 0.9600 .
C17' H17D 0.9600 .
C17' H17E 0.9600 .
C17' H17F 0.9600 .
C18 H18A 0.9600 .
C18 H18B 0.9600 .
C18 H18C 0.9600 .
C18' H18D 0.9600 .
C18' H18E 0.9600 .
C18' H18F 0.9600 .
C19 H19A 0.9600 .
C19 H19B 0.9600 .
C19 H19C 0.9600 .
C19' H19D 0.9600 .
C19' H19E 0.9600 .
C19' H19F 0.9600 .
C20 H20A 0.9600 .
C20 H20B 0.9600 .
C20 H20C 0.9600 .
C20' H20D 0.9600 .
C20' H20E 0.9600 .
C20' H20F 0.9600 .
C21 H21A 0.9600 .
C21 H21B 0.9600 .
C21 H21C 0.9600 .
C21' H21D 0.9600 .
C21' H21E 0.9600 .
C21' H21F 0.9600 .
C22 H22A 0.9600 .
C22 H22B 0.9600 .
C22 H22C 0.9600 .
C22' H22D 0.9600 .
C22' H22E 0.9600 .
C22' H22F 0.9600 .
C23 C28 1.386(9) .
C23 C24 1.400(9) .
C23 H23 0.9300 .
C24 C25 1.380(10) .
C24 H24 0.9300 .
C25 C26 1.345(9) .
C25 H25 0.9300 .
C26 C27 1.367(8) .
C26 H26 0.9300 .
C27 C28 1.366(9) .
C27 H27 0.9300 .
C28 H28 0.9300 .

loop_
_geom_torsion_atom_site_label_1
_geom_torsion_atom_site_label_2
_geom_torsion_atom_site_label_3
_geom_torsion_atom_site_label_4
_geom_torsion
_geom_torsion_site_symmetry_1
_geom_torsion_site_symmetry_4
O1 Yb B1 C1 -11.5(4) . .
O1 Yb B1 C1 102.7(4) 2_676 .
C3 Yb B1 C1 61.5(4) . .
C4 Yb B1 C1 94.6(4) . .
C2 Yb B1 C1 28.0(4) . .
C12 Yb B1 C1 -111.0(4) . .
C13 Yb B1 C1 -102.8(4) . .
C11 Yb B1 C1 -141.3(4) . .
B2 Yb B1 C1 -122.7(4) . .
C10 Yb B1 C1 -158.4(4) . .
C9 Yb B1 C1 -152.4(4) . .
O1 Yb B1 C5 -135.1(3) . .
O1 Yb B1 C5 -20.9(4) 2_676 .
C3 Yb B1 C5 -62.1(3) . .
C4 Yb B1 C5 -29.0(3) . .
C2 Yb B1 C5 -95.6(4) . .
C12 Yb B1 C5 125.4(3) . .
C13 Yb B1 C5 133.6(3) . .
C11 Yb B1 C5 95.1(3) . .
B2 Yb B1 C5 113.7(4) . .
C10 Yb B1 C5 78.0(3) . .
C9 Yb B1 C5 84.0(3) . .
C1 Yb B1 C5 -123.6(5) . .
O1 Yb B1 C6 111.9(5) . .
O1 Yb B1 C6 -133.9(5) 2_676 .
C3 Yb B1 C6 -175.1(6) . .
C4 Yb B1 C6 -142.0(6) . .
C2 Yb B1 C6 151.4(6) . .
C12 Yb B1 C6 12.4(6) . .
C13 Yb B1 C6 20.5(5) . .
C11 Yb B1 C6 -17.9(6) . .
B2 Yb B1 C6 0.6(5) . .
C10 Yb B1 C6 -35.0(5) . .
C9 Yb B1 C6 -29.0(5) . .
C1 Yb B1 C6 123.4(7) . .
C5 B1 C1 C2 2.9(9) . .
C6 B1 C1 C2 -179.8(6) . .
Yb B1 C1 C2 -59.5(5) . .
C5 B1 C1 Yb 62.4(5) . .
C6 B1 C1 Yb -120.3(6) . .
O1 Yb C1 C2 -61.4(4) . .
O1 Yb C1 C2 20.3(5) 2_676 .
C3 Yb C1 C2 30.0(4) . .
C4 Yb C1 C2 63.5(4) . .
C12 Yb C1 C2 -149.2(4) . .
C13 Yb C1 C2 -155.2(4) . .
C11 Yb C1 C2 -176.3(4) . .
B2 Yb C1 C2 177.8(5) . .
C10 Yb C1 C2 153.9(4) . .
C9 Yb C1 C2 154.2(4) . .
O1 Yb C1 B1 170.7(4) . .
O1 Yb C1 B1 -107.6(4) 2_676 .
C3 Yb C1 B1 -98.0(4) . .
C4 Yb C1 B1 -64.4(4) . .
C2 Yb C1 B1 -127.9(6) . .
C12 Yb C1 B1 82.9(4) . .
C13 Yb C1 B1 76.9(4) . .
C11 Yb C1 B1 55.7(5) . .
B2 Yb C1 B1 49.9(4) . .
C10 Yb C1 B1 26.0(5) . .
C9 Yb C1 B1 26.3(4) . .
N1 Na N1 Si1 -111.9(3) 2_677 .
C3 Na N1 Si1 107.6(4) . .
C4 Na N1 Si1 43.8(7) . .
C2 Na N1 Si1 104.0(3) . .
Na Na N1 Si1 -111.9(3) 2_677 .
Si2 Na N1 Si1 -84.6(3) 2_677 .
Si1 Na N1 Si1 -138.3(2) 2_677 .
N1 Na N1 Si2 109.3(3) 2_677 .
C3 Na N1 Si2 -31.2(6) . .
C4 Na N1 Si2 -95.0(6) . .
C2 Na N1 Si2 -34.8(4) . .
Na Na N1 Si2 109.3(3) 2_677 .
Si2 Na N1 Si2 136.6(2) 2_677 .
Si1 Na N1 Si2 82.9(3) 2_677 .
N1 Na N1 Na 0.0 2_677 2_677
C3 Na N1 Na -140.5(4) . 2_677
C4 Na N1 Na 155.7(6) . 2_677
C2 Na N1 Na -144.1(2) . 2_677
Si2 Na N1 Na 27.30(15) 2_677 2_677
Si1 Na N1 Na -26.38(15) 2_677 2_677
O1 Yb O1 C14 -178.1(5) 2_676 .
C3 Yb O1 C14 -92.4(5) . .
C4 Yb O1 C14 -99.0(5) . .
C2 Yb O1 C14 -66.6(5) . .
C12 Yb O1 C14 76.1(5) . .
C13 Yb O1 C14 49.9(5) . .
C11 Yb O1 C14 99.1(5) . .
B2 Yb O1 C14 41.2(5) . .
C10 Yb O1 C14 100.1(5) . .
C9 Yb O1 C14 68.9(5) . .
C1 Yb O1 C14 -43.2(5) . .
O1 Yb O1 Yb 0.0 2_676 2_676
C3 Yb O1 Yb 85.67(17) . 2_676
C4 Yb O1 Yb 79.07(18) . 2_676
C2 Yb O1 Yb 111.49(17) . 2_676
C12 Yb O1 Yb -105.84(16) . 2_676
C13 Yb O1 Yb -132.00(14) . 2_676
C11 Yb O1 Yb -82.81(16) . 2_676
B2 Yb O1 Yb -140.75(16) . 2_676
C10 Yb O1 Yb -81.9(2) . 2_676
C9 Yb O1 Yb -113.1(2) . 2_676
C1 Yb O1 Yb 134.82(15) . 2_676
Si2 N1 Si1 C18 -98.5(7) . .
Na N1 Si1 C18 42.5(7) 2_677 .
Na N1 Si1 C18 130.0(7) . .
Si2 N1 Si1 C17 139.5(6) . .
Na N1 Si1 C17 -79.4(6) 2_677 .
Na N1 Si1 C17 8.0(6) . .
Si2 N1 Si1 C19' 85.9(7) . .
Na N1 Si1 C19' -133.0(6) 2_677 .
Na N1 Si1 C19' -45.6(7) . .
Si2 N1 Si1 C19 36.0(6) . .
Na N1 Si1 C19 177.0(5) 2_677 .
Na N1 Si1 C19 -95.5(6) . .
Si2 N1 Si1 C18' -49.4(7) . .
Na N1 Si1 C18' 91.6(6) 2_677 .
Na N1 Si1 C18' 179.1(5) . .
Si2 N1 Si1 C17' -149.7(5) . .
Na N1 Si1 C17' -8.6(5) 2_677 .
Na N1 Si1 C17' 78.8(5) . .
Si2 N1 Si1 Na -141.1(5) . 2_677
Na N1 Si1 Na 87.5(3) . 2_677
C6 P1 B2 C9 48.9(5) . .
C7 P1 B2 C9 168.9(5) . .
C8 P1 B2 C9 -72.3(6) . .
C6 P1 B2 C13 -125.4(5) . .
C7 P1 B2 C13 -5.5(6) . .
C8 P1 B2 C13 113.4(5) . .
C6 P1 B2 Yb -41.3(4) . .
C7 P1 B2 Yb 78.7(4) . .
C8 P1 B2 Yb -162.5(3) . .
O1 Yb B2 C9 142.5(3) . .
O1 Yb B2 C9 32.6(5) 2_676 .
C3 Yb B2 C9 -95.3(4) . .
C4 Yb B2 C9 -71.0(4) . .
C2 Yb B2 C9 -122.4(4) . .
C12 Yb B2 C9 94.6(4) . .
C13 Yb B2 C9 124.4(5) . .
C11 Yb B2 C9 61.2(4) . .
C10 Yb B2 C9 29.8(3) . .
C1 Yb B2 C9 -123.4(4) . .
O1 Yb B2 C13 18.1(4) . .
O1 Yb B2 C13 -91.8(4) 2_676 .
C3 Yb B2 C13 140.3(3) . .
C4 Yb B2 C13 164.6(3) . .
C2 Yb B2 C13 113.3(3) . .
C12 Yb B2 C13 -29.8(3) . .
C11 Yb B2 C13 -63.2(3) . .
C10 Yb B2 C13 -94.6(4) . .
C9 Yb B2 C13 -124.4(5) . .
C1 Yb B2 C13 112.2(3) . .
O1 Yb B2 P1 -97.5(4) . .
O1 Yb B2 P1 152.6(2) 2_676 .
C3 Yb B2 P1 24.7(5) . .
C4 Yb B2 P1 49.0(4) . .
C2 Yb B2 P1 -2.3(4) . .
C12 Yb B2 P1 -145.4(5) . .
C13 Yb B2 P1 -115.6(5) . .
C11 Yb B2 P1 -178.8(5) . .
C10 Yb B2 P1 149.8(5) . .
C9 Yb B2 P1 120.0(6) . .
C1 Yb B2 P1 -3.4(3) . .
B1 C1 C2 C3 -1.3(9) . .
Yb C1 C2 C3 -64.8(5) . .
B1 C1 C2 Yb 63.5(5) . .
B1 C1 C2 Na -66.1(5) . .
Yb C1 C2 Na -129.6(2) . .
O1 Yb C2 C1 119.3(4) . .
O1 Yb C2 C1 -165.0(4) 2_676 .
C3 Yb C2 C1 -127.3(7) . .
C4 Yb C2 C1 -96.9(5) . .
C12 Yb C2 C1 45.2(6) . .
C13 Yb C2 C1 28.0(5) . .
C11 Yb C2 C1 9.4(10) . .
B2 Yb C2 C1 -2.3(5) . .
C10 Yb C2 C1 -41.1(6) . .
C9 Yb C2 C1 -30.1(5) . .
O1 Yb C2 C3 -113.5(4) . .
O1 Yb C2 C3 -37.7(4) 2_676 .
C4 Yb C2 C3 30.4(4) . .
C12 Yb C2 C3 172.5(4) . .
C13 Yb C2 C3 155.2(4) . .
C11 Yb C2 C3 136.7(7) . .
B2 Yb C2 C3 125.0(4) . .
C10 Yb C2 C3 86.1(5) . .
C9 Yb C2 C3 97.1(4) . .
C1 Yb C2 C3 127.3(7) . .
O1 Yb C2 Na -160.8(3) . .
O1 Yb C2 Na -85.0(3) 2_676 .
C3 Yb C2 Na -47.3(4) . .
C4 Yb C2 Na -16.9(2) . .
C12 Yb C2 Na 125.1(3) . .
C13 Yb C2 Na 107.9(3) . .
C11 Yb C2 Na 89.4(8) . .
B2 Yb C2 Na 77.7(3) . .
C10 Yb C2 Na 38.8(5) . .
C9 Yb C2 Na 49.8(3) . .
C1 Yb C2 Na 80.0(4) . .
N1 Na C2 C1 166.4(3) 2_677 .
N1 Na C2 C1 -57.6(4) . .
C3 Na C2 C1 126.2(6) . .
C4 Na C2 C1 94.8(4) . .
Na Na C2 C1 -126.3(4) 2_677 .
Si2 Na C2 C1 132.7(3) 2_677 .
Si1 Na C2 C1 -176.7(3) 2_677 .
N1 Na C2 C3 40.2(4) 2_677 .
N1 Na C2 C3 176.2(4) . .
C4 Na C2 C3 -31.3(3) . .
Na Na C2 C3 107.6(5) 2_677 .
Si2 Na C2 C3 6.6(4) 2_677 .
Si1 Na C2 C3 57.2(4) 2_677 .
N1 Na C2 Yb 88.4(3) 2_677 .
N1 Na C2 Yb -135.5(3) . .
C3 Na C2 Yb 48.2(4) . .
C4 Na C2 Yb 16.9(2) . .
Na Na C2 Yb 155.8(3) 2_677 .
Si2 Na C2 Yb 54.8(3) 2_677 .
Si1 Na C2 Yb 105.4(3) 2_677 .
Si1 N1 Si2 C22 -81.3(7) . .
Na N1 Si2 C22 136.9(6) 2_677 .
Na N1 Si2 C22 49.2(6) . .
Si1 N1 Si2 C20' 74.4(10) . .
Na N1 Si2 C20' -67.4(10) 2_677 .
Na N1 Si2 C20' -155.1(9) . .
Si1 N1 Si2 C21' -125.4(7) . .
Na N1 Si2 C21' 92.8(6) 2_677 .
Na N1 Si2 C21' 5.1(7) . .
Si1 N1 Si2 C20 42.9(6) . .
Na N1 Si2 C20 -98.9(5) 2_677 .
Na N1 Si2 C20 173.4(4) . .
Si1 N1 Si2 C21 143.3(6) . .
Na N1 Si2 C21 1.5(7) 2_677 .
Na N1 Si2 C21 -86.2(6) . .
Si1 N1 Si2 C22' -34.7(7) . .
Na N1 Si2 C22' -176.5(6) 2_677 .
Na N1 Si2 C22' 95.8(6) . .
Si1 N1 Si2 Na 141.8(5) . 2_677
Na N1 Si2 Na -87.7(3) . 2_677
C1 C2 C3 C4 0.7(10) . .
Yb C2 C3 C4 -68.7(5) . .
Na C2 C3 C4 73.8(6) . .
C1 C2 C3 Yb 69.5(6) . .
Na C2 C3 Yb 142.55(19) . .
C1 C2 C3 Na -73.1(6) . .
Yb C2 C3 Na -142.55(19) . .
O1 Yb C3 C4 -168.2(4) . .
O1 Yb C3 C4 -90.2(4) 2_676 .
C2 Yb C3 C4 124.9(6) . .
C12 Yb C3 C4 100.5(11) . .
C13 Yb C3 C4 88.3(5) . .
C11 Yb C3 C4 -23.6(7) . .
B2 Yb C3 C4 58.4(4) . .
C10 Yb C3 C4 -2.5(5) . .
C9 Yb C3 C4 25.2(4) . .
C1 Yb C3 C4 96.6(4) . .
O1 Yb C3 C2 66.9(4) . .
O1 Yb C3 C2 144.8(4) 2_676 .
C4 Yb C3 C2 -124.9(6) . .
C12 Yb C3 C2 -24.5(13) . .
C13 Yb C3 C2 -36.6(6) . .
C11 Yb C3 C2 -148.5(5) . .
B2 Yb C3 C2 -66.5(5) . .
C10 Yb C3 C2 -127.5(4) . .
C9 Yb C3 C2 -99.7(4) . .
C1 Yb C3 C2 -28.4(4) . .
O1 Yb C3 Na 132.2(4) . .
O1 Yb C3 Na -149.9(4) 2_676 .
C4 Yb C3 Na -59.7(4) . .
C2 Yb C3 Na 65.3(4) . .
C12 Yb C3 Na 40.8(13) . .
C13 Yb C3 Na 28.7(6) . .
C11 Yb C3 Na -83.2(7) . .
B2 Yb C3 Na -1.3(5) . .
C10 Yb C3 Na -62.2(5) . .
C9 Yb C3 Na -34.5(5) . .
C1 Yb C3 Na 36.9(3) . .
N1 Na C3 C4 90.6(4) 2_677 .
N1 Na C3 C4 -129.4(5) . .
C2 Na C3 C4 -122.9(6) . .
Na Na C3 C4 117.1(4) 2_677 .
Si2 Na C3 C4 62.5(4) 2_677 .
Si1 Na C3 C4 112.5(4) 2_677 .
N1 Na C3 C2 -146.6(4) 2_677 .
N1 Na C3 C2 -6.5(6) . .
C4 Na C3 C2 122.9(6) . .
Na Na C3 C2 -120.0(4) 2_677 .
Si2 Na C3 C2 -174.6(3) 2_677 .
Si1 Na C3 C2 -124.7(4) 2_677 .
N1 Na C3 Yb 149.7(4) 2_677 .
N1 Na C3 Yb -70.3(6) . .
C4 Na C3 Yb 59.1(4) . .
C2 Na C3 Yb -63.8(5) . .
Na Na C3 Yb 176.2(3) 2_677 .
Si2 Na C3 Yb 121.6(4) 2_677 .
Si1 Na C3 Yb 171.6(4) 2_677 .
C2 C3 C4 C5 -2.3(10) . .
Yb C3 C4 C5 -71.2(6) . .
Na C3 C4 C5 73.2(6) . .
C2 C3 C4 Yb 68.9(6) . .
Na C3 C4 Yb 144.38(19) . .
C2 C3 C4 Na -75.5(6) . .
Yb C3 C4 Na -144.38(19) . .
O1 Yb C4 C3 14.2(4) . .
O1 Yb C4 C3 88.5(4) 2_676 .
C2 Yb C4 C3 -30.7(4) . .
C12 Yb C4 C3 -155.4(4) . .
C13 Yb C4 C3 -121.2(4) . .
C11 Yb C4 C3 169.2(3) . .
B2 Yb C4 C3 -131.4(4) . .
C10 Yb C4 C3 178.1(4) . .
C9 Yb C4 C3 -158.3(4) . .
C1 Yb C4 C3 -62.8(4) . .
O1 Yb C4 C5 142.6(3) . .
O1 Yb C4 C5 -143.2(4) 2_676 .
C3 Yb C4 C5 128.4(6) . .
C2 Yb C4 C5 97.7(4) . .
C12 Yb C4 C5 -27.0(6) . .
C13 Yb C4 C5 7.2(5) . .
C11 Yb C4 C5 -62.4(4) . .
B2 Yb C4 C5 -3.0(4) . .
C10 Yb C4 C5 -53.5(4) . .
C9 Yb C4 C5 -29.9(4) . .
C1 Yb C4 C5 65.6(4) . .
O1 Yb C4 Na 63.3(3) . .
O1 Yb C4 Na 137.6(3) 2_676 .
C3 Yb C4 Na 49.1(4) . .
C2 Yb C4 Na 18.4(2) . .
C12 Yb C4 Na -106.2(4) . .
C13 Yb C4 Na -72.1(4) . .
C11 Yb C4 Na -141.6(3) . .
B2 Yb C4 Na -82.3(3) . .
C10 Yb C4 Na -132.7(3) . .
C9 Yb C4 Na -109.2(3) . .
C1 Yb C4 Na -13.7(2) . .
N1 Na C4 C3 -95.0(4) 2_677 .
N1 Na C4 C3 109.5(6) . .
C2 Na C4 C3 31.2(4) . .
Na Na C4 C3 -109.5(5) 2_677 .
Si2 Na C4 C3 -119.3(4) 2_677 .
Si1 Na C4 C3 -68.5(4) 2_677 .
N1 Na C4 C5 137.3(4) 2_677 .
N1 Na C4 C5 -18.3(8) . .
C3 Na C4 C5 -127.7(7) . .
C2 Na C4 C5 -96.5(5) . .
Na Na C4 C5 122.8(5) 2_677 .
Si2 Na C4 C5 113.0(4) 2_677 .
Si1 Na C4 C5 163.7(4) 2_677 .
N1 Na C4 Yb -144.2(3) 2_677 .
N1 Na C4 Yb 60.3(7) . .
C3 Na C4 Yb -49.2(4) . .
C2 Na C4 Yb -18.0(2) . .
Na Na C4 Yb -158.7(3) 2_677 .
Si2 Na C4 Yb -168.5(3) 2_677 .
Si1 Na C4 Yb -117.7(3) 2_677 .
C3 C4 C5 B1 4.0(9) . .
Yb C4 C5 B1 -62.1(5) . .
Na C4 C5 B1 71.1(5) . .
C3 C4 C5 Yb 66.1(6) . .
Na C4 C5 Yb 133.2(2) . .
C1 B1 C5 C4 -4.1(8) . .
C6 B1 C5 C4 178.3(5) . .
Yb B1 C5 C4 57.8(5) . .
C1 B1 C5 Yb -61.9(5) . .
C6 B1 C5 Yb 120.6(5) . .
O1 Yb C5 C4 -56.2(5) . .
O1 Yb C5 C4 39.3(4) 2_676 .
C3 Yb C5 C4 -29.0(4) . .
C2 Yb C5 C4 -62.7(4) . .
C12 Yb C5 C4 164.6(3) . .
C13 Yb C5 C4 -174.5(3) . .
C11 Yb C5 C4 133.5(4) . .
B2 Yb C5 C4 177.0(4) . .
C10 Yb C5 C4 130.1(4) . .
C9 Yb C5 C4 148.3(4) . .
C1 Yb C5 C4 -94.7(4) . .
O1 Yb C5 B1 69.5(4) . .
O1 Yb C5 B1 165.0(3) 2_676 .
C3 Yb C5 B1 96.7(4) . .
C4 Yb C5 B1 125.7(5) . .
C2 Yb C5 B1 63.0(3) . .
C12 Yb C5 B1 -69.6(4) . .
C13 Yb C5 B1 -48.8(3) . .
C11 Yb C5 B1 -100.7(3) . .
B2 Yb C5 B1 -57.3(3) . .
C10 Yb C5 B1 -104.2(3) . .
C9 Yb C5 B1 -85.9(3) . .
C1 Yb C5 B1 31.0(3) . .
C1 B1 C6 P1 70.6(7) . .
C5 B1 C6 P1 -112.2(6) . .
Yb B1 C6 P1 -23.3(6) . .
C7 P1 C6 B1 -83.7(5) . .
C8 P1 C6 B1 161.4(4) . .
B2 P1 C6 B1 39.9(5) . .
C13 B2 C9 C10 -2.6(7) . .
P1 B2 C9 C10 -177.0(4) . .
Yb B2 C9 C10 -65.1(4) . .
C13 B2 C9 Yb 62.6(4) . .
P1 B2 C9 Yb -111.9(4) . .
O1 Yb C9 C10 68.0(5) . .
O1 Yb C9 C10 -33.0(4) 2_676 .
C3 Yb C9 C10 -133.7(4) . .
C4 Yb C9 C10 -122.2(4) . .
C2 Yb C9 C10 -166.4(4) . .
C12 Yb C9 C10 59.5(4) . .
C13 Yb C9 C10 92.8(4) . .
C11 Yb C9 C10 26.4(4) . .
B2 Yb C9 C10 124.3(6) . .
C1 Yb C9 C10 -179.5(4) . .
O1 Yb C9 B2 -56.3(4) . .
O1 Yb C9 B2 -157.3(4) 2_676 .
C3 Yb C9 B2 102.0(4) . .
C4 Yb C9 B2 113.5(4) . .
C2 Yb C9 B2 69.3(4) . .
C12 Yb C9 B2 -64.8(4) . .
C13 Yb C9 B2 -31.5(4) . .
C11 Yb C9 B2 -97.9(4) . .
C10 Yb C9 B2 -124.3(6) . .
C1 Yb C9 B2 56.2(4) . .
B2 C9 C10 C11 3.8(8) . .
Yb C9 C10 C11 -60.5(6) . .
B2 C9 C10 Yb 64.3(4) . .
O1 Yb C10 C11 -2.0(4) . .
O1 Yb C10 C11 -77.9(4) 2_676 .
C3 Yb C10 C11 -164.2(4) . .
C4 Yb C10 C11 -165.4(4) . .
C2 Yb C10 C11 153.5(4) . .
C12 Yb C10 C11 30.9(4) . .
C13 Yb C10 C11 64.5(4) . .
B2 Yb C10 C11 100.3(5) . .
C9 Yb C10 C11 132.1(6) . .
C1 Yb C10 C11 132.6(4) . .
O1 Yb C10 C9 -134.1(4) . .
O1 Yb C10 C9 150.0(4) 2_676 .
C3 Yb C10 C9 63.7(5) . .
C4 Yb C10 C9 62.5(4) . .
C2 Yb C10 C9 21.4(6) . .
C12 Yb C10 C9 -101.2(4) . .
C13 Yb C10 C9 -67.5(4) . .
C11 Yb C10 C9 -132.1(6) . .
B2 Yb C10 C9 -31.8(4) . .
C1 Yb C10 C9 0.6(5) . .
C9 C10 C11 C12 -2.9(9) . .
Yb C10 C11 C12 -64.5(5) . .
C9 C10 C11 Yb 61.6(5) . .
O1 Yb C11 C10 178.3(4) . .
O1 Yb C11 C10 101.1(4) 2_676 .
C3 Yb C11 C10 34.1(7) . .
C4 Yb C11 C10 19.2(5) . .
C2 Yb C11 C10 -73.7(9) . .
C12 Yb C11 C10 -125.3(5) . .
C13 Yb C11 C10 -95.7(4) . .
B2 Yb C11 C10 -60.4(4) . .
C9 Yb C11 C10 -26.5(3) . .
C1 Yb C11 C10 -67.3(5) . .
O1 Yb C11 C12 -56.4(4) . .
O1 Yb C11 C12 -133.6(4) 2_676 .
C3 Yb C11 C12 159.4(5) . .
C4 Yb C11 C12 144.5(3) . .
C2 Yb C11 C12 51.6(9) . .
C13 Yb C11 C12 29.6(3) . .
B2 Yb C11 C12 64.9(4) . .
C10 Yb C11 C12 125.3(5) . .
C9 Yb C11 C12 98.8(4) . .
C1 Yb C11 C12 58.0(5) . .
C10 C11 C12 C13 0.9(8) . .
Yb C11 C12 C13 -66.1(5) . .
C10 C11 C12 Yb 67.0(5) . .
O1 Yb C12 C13 -109.1(4) . .
O1 Yb C12 C13 174.5(4) 2_676 .
C3 Yb C12 C13 -16.5(12) . .
C4 Yb C12 C13 62.1(6) . .
C2 Yb C12 C13 -34.6(5) . .
C11 Yb C12 C13 126.5(6) . .
B2 Yb C12 C13 31.5(4) . .
C10 Yb C12 C13 97.1(4) . .
C9 Yb C12 C13 65.6(4) . .
C1 Yb C12 C13 -13.1(4) . .
O1 Yb C12 C11 124.4(4) . .
O1 Yb C12 C11 48.0(4) 2_676 .
C3 Yb C12 C11 -143.0(10) . .
C4 Yb C12 C11 -64.4(5) . .
C2 Yb C12 C11 -161.1(3) . .
C13 Yb C12 C11 -126.5(6) . .
B2 Yb C12 C11 -95.0(4) . .
C10 Yb C12 C11 -29.4(3) . .
C9 Yb C12 C11 -60.9(4) . .
C1 Yb C12 C11 -139.6(3) . .
C11 C12 C13 B2 0.0(8) . .
Yb C12 C13 B2 -66.7(5) . .
C11 C12 C13 Yb 66.7(5) . .
C9 B2 C13 C12 0.8(8) . .
P1 B2 C13 C12 175.4(4) . .
Yb B2 C13 C12 65.5(5) . .
C9 B2 C13 Yb -64.7(4) . .
P1 B2 C13 Yb 109.9(4) . .
O1 Yb C13 C12 70.3(4) . .
O1 Yb C13 C12 -7.1(5) 2_676 .
C3 Yb C13 C12 174.9(4) . .
C4 Yb C13 C12 -145.6(4) . .
C2 Yb C13 C12 156.5(4) . .
C11 Yb C13 C12 -29.7(4) . .
B2 Yb C13 C12 -125.1(5) . .
C10 Yb C13 C12 -61.9(4) . .
C9 Yb C13 C12 -94.5(4) . .
C1 Yb C13 C12 168.7(4) . .
O1 Yb C13 B2 -164.6(3) . .
O1 Yb C13 B2 118.0(3) 2_676 .
C3 Yb C13 B2 -60.1(5) . .
C4 Yb C13 B2 -20.5(4) . .
C2 Yb C13 B2 -78.4(4) . .
C12 Yb C13 B2 125.1(5) . .
C11 Yb C13 B2 95.3(4) . .
C10 Yb C13 B2 63.1(3) . .
C9 Yb C13 B2 30.6(3) . .
C1 Yb C13 B2 -66.2(3) . .
Yb O1 C14 C15 90.3(7) . .
Yb O1 C14 C15 -87.3(7) 2_676 .
Yb O1 C14 C16 -84.2(7) . .
Yb O1 C14 C16 98.2(6) 2_676 .
C28 C23 C24 C25 -2.4(15) . .
C23 C24 C25 C26 8.4(14) . .
C24 C25 C26 C27 -9.3(14) . .
C25 C26 C27 C28 3.2(13) . .
C26 C27 C28 C23 2.7(12) . .
C24 C23 C28 C27 -3.0(14) . .
